data_7046747
loop_
_publ_author_name
'Liu, Shu'
'Wang, Bing-Wu'
'Wang, Zhe-Ming'
'Gao, Song'

_publ_section_title
;
 Magnetic layered perovskites of
 [CH<sub>3</sub>C(NH<sub>2</sub>)<sub>2</sub>]<sub>2</sub>[M(HCOO)<sub>4</sub>]
 (M = Co<sup>2+</sup> and Ni<sup>2+</sup>): synthesis, structures and
 properties.
;
_journal_issue 34
_journal_name_full 'Dalton transactions (Cambridge, England : 2003)'
_journal_page_first 11925
_journal_page_last 11933
_journal_paper_doi 10.1039/c8dt01729h
_journal_volume 47
_journal_year 2018
_chemical_formula_sum 'C8 H18 Co N4 O8'
_chemical_formula_weight 357.19
_space_group_IT_number 56
_space_group_name_Hall '-P 2ab 2ac'
_space_group_name_H-M_alt 'P c c n'
_symmetry_cell_setting orthorhombic
_symmetry_space_group_name_Hall '-P 2ab 2ac'
_symmetry_space_group_name_H-M 'P c c n'
_atom_sites_solution_hydrogens geom
_atom_sites_solution_primary direct
_atom_sites_solution_secondary difmap
_audit_creation_method SHELXL-97
_audit_update_record
;
2018-05-01 deposited with the CCDC.
2018-06-15 downloaded from the CCDC.
;
_cell_angle_alpha 90.00
_cell_angle_beta 90.00
_cell_angle_gamma 90.00
_cell_formula_units_Z 4
_cell_length_a 7.8265(2)
_cell_length_b 22.0990(6)
_cell_length_c 8.5484(2)
_cell_measurement_reflns_used 7307
_cell_measurement_temperature 100.0
_cell_measurement_theta_max 75.9200
_cell_measurement_theta_min 5.9790
_cell_volume 1478.51(7)
_computing_cell_refinement 'CrysAlisPro (Rigaku Oxford Diffraction, 2017)'
_computing_data_collection 'CrysAlisPro (Rigaku Oxford Diffraction, 2017)'
_computing_data_reduction 'CrysAlisPro (Rigaku Oxford Diffraction, 2017)'
_computing_molecular_graphics 'Bruker SHELXTL V5.1 (Sheldrick, 1998)'
_computing_publication_material 'SHELXL-97 (Sheldrick, 1997)'
_computing_structure_refinement 'SHELXL-97 (Sheldrick, 1997)'
_computing_structure_solution 'SHELXS-97 (Sheldrick, 1990)'
_diffrn_ambient_temperature 100.0
_diffrn_detector_area_resol_mean 10.3914
_diffrn_measured_fraction_theta_full 0.985
_diffrn_measured_fraction_theta_max 0.985
_diffrn_measurement_device_type 'SuperNova, Dual, Cu at zero, AtlasCCD'
_diffrn_measurement_method '\w scans'
_diffrn_radiation_monochromator mirror
_diffrn_radiation_source 'SuperNova (Cu) X-ray Source'
_diffrn_radiation_type CuK\a
_diffrn_radiation_wavelength 1.54184
_diffrn_reflns_av_R_equivalents 0.0379
_diffrn_reflns_av_sigmaI/netI 0.0142
_diffrn_reflns_limit_h_max 9
_diffrn_reflns_limit_h_min -9
_diffrn_reflns_limit_k_max 24
_diffrn_reflns_limit_k_min -26
_diffrn_reflns_limit_l_max 10
_diffrn_reflns_limit_l_min -10
_diffrn_reflns_number 20755
_diffrn_reflns_theta_full 76.62
_diffrn_reflns_theta_max 76.62
_diffrn_reflns_theta_min 4.00
_diffrn_standards_decay_% 0
_exptl_absorpt_coefficient_mu 9.538
_exptl_absorpt_correction_T_max 0.558
_exptl_absorpt_correction_T_min 0.316
_exptl_absorpt_correction_type gaussian
_exptl_absorpt_process_details
;
CrysAlisPro 1.171.39.35c (Rigaku Oxford Diffraction, 2017)
Numerical absorption correction based on gaussian integration over
a multifaceted crystal model
;
_exptl_crystal_colour purple-red
_exptl_crystal_density_diffrn 1.605
_exptl_crystal_density_method 'not measured'
_exptl_crystal_description block
_exptl_crystal_F_000 740
_exptl_crystal_size_max 0.174
_exptl_crystal_size_mid 0.156
_exptl_crystal_size_min 0.093
_refine_diff_density_max 0.271
_refine_diff_density_min -0.477
_refine_diff_density_rms 0.054
_refine_ls_extinction_coef 0.00037(10)
_refine_ls_extinction_expression Fc^*^=kFc[1+0.001xFc^2^\l^3^/sin(2\q)]^-1/4^
_refine_ls_extinction_method SHELXL
_refine_ls_goodness_of_fit_ref 0.998
_refine_ls_hydrogen_treatment constr.
_refine_ls_matrix_type full
_refine_ls_number_parameters 99
_refine_ls_number_reflns 1539
_refine_ls_number_restraints 0
_refine_ls_restrained_S_all 0.998
_refine_ls_R_factor_all 0.0304
_refine_ls_R_factor_gt 0.0268
_refine_ls_shift/su_max 0.000
_refine_ls_shift/su_mean 0.000
_refine_ls_structure_factor_coef Fsqd
_refine_ls_weighting_details 'calc w=1/[\s^2^(Fo^2^)+(0.0434P)^2^+1.0567P] where P=(Fo^2^+2Fc^2^)/3'
_refine_ls_weighting_scheme calc
_refine_ls_wR_factor_gt 0.0713
_refine_ls_wR_factor_ref 0.0740
_reflns_number_gt 1389
_reflns_number_total 1539
_reflns_threshold_expression >2sigma(I)
_cod_data_source_file c8dt01729h2.cif
_cod_data_source_block 1Co-100K
_cod_depositor_comments
;
The following automatic conversions were performed:

'_symmetry_cell_setting' value 'Orthorhombic' changed to
'orthorhombic' according to
/home/data/users/saulius/crontab/automatic-downloads/rss-feeds/RSC/lib/dictionaries/cif_core.dic
dictionary named 'cif_core.dic' version 2.4.2 from 2011-04-26.

Automatic conversion script
Id: cif_fix_values 4973 2017-02-22 13:04:09Z antanas 

 Adding full bibliography for 7046733--7046752.cif.
;
_cod_original_sg_symbol_H-M 'P ccn'
_cod_database_code 7046747

loop_
_symmetry_equiv_pos_as_xyz
'x, y, z'
'-x+1/2, -y+1/2, z'
'-x, y+1/2, -z+1/2'
'x+1/2, -y, -z+1/2'
'-x, -y, -z'
'x-1/2, y-1/2, -z'
'x, -y-1/2, z-1/2'
'-x-1/2, y, z-1/2'

loop_
_atom_site_label
_atom_site_type_symbol
_atom_site_fract_x
_atom_site_fract_y
_atom_site_fract_z
_atom_site_U_iso_or_equiv
_atom_site_adp_type
_atom_site_occupancy
_atom_site_symmetry_multiplicity
_atom_site_calc_flag
_atom_site_refinement_flags
Co1 Co 0.0000 0.0000 0.0000 0.00939(13) Uani 1 2 d S
O1 O 0.06675(13) -0.02633(5) 0.22837(12) 0.0135(2) Uani 1 1 d .
O2 O 0.24890(13) -0.01729(5) 0.42688(12) 0.0148(2) Uani 1 1 d .
O3 O 0.04958(14) 0.08942(5) 0.06823(12) 0.0159(2) Uani 1 1 d .
O4 O 0.07860(19) 0.18812(6) 0.02812(15) 0.0262(3) Uani 1 1 d .
C1 C 0.1956(2) -0.00363(6) 0.29220(18) 0.0128(3) Uani 1 1 d .
H1 H 0.2577 0.0260 0.2351 0.015 Uiso 1 1 calc R
C2 C 0.0864(2) 0.13452(8) -0.01479(18) 0.0172(3) Uani 1 1 d .
H2 H 0.1233 0.1270 -0.1189 0.021 Uiso 1 1 calc R
C3 C -0.0509(2) 0.15859(7) 0.44045(18) 0.0167(3) Uani 1 1 d .
C4 C -0.1035(3) 0.17068(8) 0.6057(2) 0.0263(4) Uani 1 1 d .
H4A H -0.2201 0.1868 0.6072 0.040 Uiso 1 1 calc R
H4B H -0.0254 0.2003 0.6525 0.040 Uiso 1 1 calc R
H4C H -0.0993 0.1329 0.6658 0.040 Uiso 1 1 calc R
N1 N -0.07887(18) 0.10514(6) 0.38118(15) 0.0178(3) Uani 1 1 d .
H1A H -0.0506 0.0975 0.2835 0.021 Uiso 1 1 calc R
H1B H -0.1261 0.0767 0.4388 0.021 Uiso 1 1 calc R
N2 N 0.01936(18) 0.20237(7) 0.35831(17) 0.0204(3) Uani 1 1 d .
H2A H 0.0489 0.1960 0.2604 0.025 Uiso 1 1 calc R
H2B H 0.0368 0.2380 0.4013 0.025 Uiso 1 1 calc R

loop_
_atom_site_aniso_label
_atom_site_aniso_U_11
_atom_site_aniso_U_22
_atom_site_aniso_U_33
_atom_site_aniso_U_23
_atom_site_aniso_U_13
_atom_site_aniso_U_12
Co1 0.0099(2) 0.0119(2) 0.00633(19) -0.00007(12) 0.00023(11) 0.00019(12)
O1 0.0127(5) 0.0183(6) 0.0096(5) 0.0008(4) -0.0017(4) -0.0006(4)
O2 0.0127(5) 0.0222(6) 0.0096(5) 0.0010(4) -0.0018(4) -0.0014(4)
O3 0.0219(5) 0.0139(5) 0.0119(5) -0.0003(4) 0.0000(4) -0.0011(4)
O4 0.0436(8) 0.0152(6) 0.0198(6) 0.0010(5) 0.0071(5) -0.0003(5)
C1 0.0126(7) 0.0149(8) 0.0108(7) 0.0002(5) 0.0011(6) 0.0004(5)
C2 0.0219(8) 0.0161(8) 0.0137(7) 0.0008(5) 0.0013(6) 0.0006(6)
C3 0.0188(7) 0.0180(8) 0.0133(7) 0.0016(6) -0.0015(6) 0.0012(6)
C4 0.0442(10) 0.0209(9) 0.0139(8) -0.0024(6) 0.0058(7) -0.0007(7)
N1 0.0238(7) 0.0174(7) 0.0122(6) -0.0005(5) 0.0029(5) -0.0027(5)
N2 0.0305(7) 0.0153(7) 0.0155(7) -0.0020(5) 0.0036(5) -0.0022(5)

loop_
_atom_type_symbol
_atom_type_description
_atom_type_scat_dispersion_real
_atom_type_scat_dispersion_imag
_atom_type_scat_source
C C 0.0181 0.0091 'International Tables Vol C Tables 4.2.6.8 and 6.1.1.4'
H H 0.0000 0.0000 'International Tables Vol C Tables 4.2.6.8 and 6.1.1.4'
N N 0.0311 0.0180 'International Tables Vol C Tables 4.2.6.8 and 6.1.1.4'
O O 0.0492 0.0322 'International Tables Vol C Tables 4.2.6.8 and 6.1.1.4'
Co Co -2.3653 3.6143 'International Tables Vol C Tables 4.2.6.8 and 6.1.1.4'

loop_
_geom_angle_atom_site_label_1
_geom_angle_atom_site_label_2
_geom_angle_atom_site_label_3
_geom_angle
_geom_angle_site_symmetry_1
_geom_angle_site_symmetry_3
O3 Co1 O3 180.00(6) . 5
O3 Co1 O2 85.34(4) . 4_455
O3 Co1 O2 94.66(4) 5 4_455
O3 Co1 O2 94.66(4) . 8_655
O3 Co1 O2 85.34(4) 5 8_655
O2 Co1 O2 180.0 4_455 8_655
O3 Co1 O1 92.49(4) . 5
O3 Co1 O1 87.51(4) 5 5
O2 Co1 O1 89.62(4) 4_455 5
O2 Co1 O1 90.38(4) 8_655 5
O3 Co1 O1 87.51(4) . .
O3 Co1 O1 92.49(4) 5 .
O2 Co1 O1 90.38(4) 4_455 .
O2 Co1 O1 89.62(4) 8_655 .
O1 Co1 O1 180.00(8) 5 .
C1 O1 Co1 119.60(10) . .
C1 O2 Co1 122.57(10) . 4
C2 O3 Co1 129.25(10) . .
O1 C1 O2 124.65(14) . .
O1 C1 H1 117.7 . .
O2 C1 H1 117.7 . .
O4 C2 O3 125.34(15) . .
O4 C2 H2 117.3 . .
O3 C2 H2 117.3 . .
N1 C3 N2 121.94(15) . .
N1 C3 C4 118.87(15) . .
N2 C3 C4 119.18(15) . .
C3 C4 H4A 109.5 . .
C3 C4 H4B 109.5 . .
H4A C4 H4B 109.5 . .
C3 C4 H4C 109.5 . .
H4A C4 H4C 109.5 . .
H4B C4 H4C 109.5 . .
C3 N1 H1A 120.0 . .
C3 N1 H1B 120.0 . .
H1A N1 H1B 120.0 . .
C3 N2 H2A 120.0 . .
C3 N2 H2B 120.0 . .
H2A N2 H2B 120.0 . .

loop_
_geom_bond_atom_site_label_1
_geom_bond_atom_site_label_2
_geom_bond_distance
_geom_bond_site_symmetry_2
Co1 O3 2.0965(11) .
Co1 O3 2.0965(11) 5
Co1 O2 2.0973(10) 4_455
Co1 O2 2.0973(10) 8_655
Co1 O1 2.1030(10) 5
Co1 O1 2.1030(10) .
O1 C1 1.2517(19) .
O2 C1 1.2612(19) .
O2 Co1 2.0973(10) 4
O3 C2 1.257(2) .
O4 C2 1.242(2) .
C1 H1 0.9500 .
C2 H2 0.9500 .
C3 N1 1.304(2) .
C3 N2 1.316(2) .
C3 C4 1.496(2) .
C4 H4A 0.9800 .
C4 H4B 0.9800 .
C4 H4C 0.9800 .
N1 H1A 0.8800 .
N1 H1B 0.8800 .
N2 H2A 0.8800 .
N2 H2B 0.8800 .

loop_
_geom_hbond_atom_site_label_D
_geom_hbond_atom_site_label_H
_geom_hbond_atom_site_label_A
_geom_hbond_distance_DH
_geom_hbond_distance_HA
_geom_hbond_distance_DA
_geom_hbond_angle_DHA
_geom_hbond_site_symmetry_A
C1 H1 O1 0.95 2.44 2.9843(19) 116.3 4
C4 H4C O1 0.98 2.54 3.503(2) 168.8 5_556
N1 H1A O3 0.88 2.01 2.8789(17) 169.9 .
N1 H1B O2 0.88 1.99 2.8692(17) 175.1 5_556
N2 H2A O4 0.88 2.01 2.8777(19) 170.3 .
N2 H2B O4 0.88 1.99 2.8598(19) 171.5 7_566
